data_1504645
loop_
_publ_author_name
'Ko, Changhong'
'Feltenberger, John B.'
'Ghosh, Sunil K.'
'Hsung, Richard P.'

_publ_section_title
;
 Gassman's intramolecular [2 + 2] cationic cycloaddition. formal total
 syntheses of raikovenal and epi-raikovenal.
;
_journal_issue 10
_journal_name_full 'Organic letters'
_journal_page_first 1971
_journal_page_last 1974
_journal_paper_doi 10.1021/ol8004968
_journal_volume 10
_journal_year 2008
_chemical_formula_moiety 'C17 H21 Br O3'
_chemical_formula_sum 'C17 H21 Br O3'
_chemical_formula_weight 353.25
_chemical_name_common 05350
_chemical_name_systematic
; 
 ? 
;
_space_group_IT_number 2
_symmetry_cell_setting triclinic
_symmetry_space_group_name_Hall '-P 1'
_symmetry_space_group_name_H-M 'P -1'
_atom_sites_solution_hydrogens geom
_atom_sites_solution_primary direct
_atom_sites_solution_secondary difmap
_audit_creation_method SHELXL-97
_cell_angle_alpha 93.308(2)
_cell_angle_beta 96.276(2)
_cell_angle_gamma 93.402(2)
_cell_formula_units_Z 2
_cell_length_a 7.0187(6)
_cell_length_b 7.9272(7)
_cell_length_c 14.4217(13)
_cell_measurement_reflns_used 2789
_cell_measurement_temperature 173(2)
_cell_measurement_theta_max 25.00
_cell_measurement_theta_min 2.58
_cell_volume 794.52(12)
_computing_cell_refinement 'SAINT, Bruker'
_computing_data_collection 'SMART, Bruker'
_computing_data_reduction 'SAINT, Bruker'
_computing_molecular_graphics 'SHELXTL, Bruker'
_computing_publication_material 'Bruker SHELXTL'
_computing_structure_refinement 'SHELXL-97 (Sheldrick, 1997)'
_computing_structure_solution 'SHELXS-97 (Sheldrick, 1990)'
_diffrn_ambient_temperature 173(2)
_diffrn_measured_fraction_theta_full 0.994
_diffrn_measured_fraction_theta_max 0.994
_diffrn_measurement_device_type 'Siemens SMART Platform CCD'
_diffrn_measurement_method 'area detector, omega scans per phi'
_diffrn_radiation_monochromator graphite
_diffrn_radiation_source 'normal-focus sealed tube'
_diffrn_radiation_type MoK\a
_diffrn_radiation_wavelength 0.71073
_diffrn_reflns_av_R_equivalents 0.0382
_diffrn_reflns_av_sigmaI/netI 0.0545
_diffrn_reflns_limit_h_max 8
_diffrn_reflns_limit_h_min -8
_diffrn_reflns_limit_k_max 9
_diffrn_reflns_limit_k_min -9
_diffrn_reflns_limit_l_max 17
_diffrn_reflns_limit_l_min -16
_diffrn_reflns_number 6652
_diffrn_reflns_theta_full 25.06
_diffrn_reflns_theta_max 25.06
_diffrn_reflns_theta_min 1.42
_exptl_absorpt_coefficient_mu 2.594
_exptl_absorpt_correction_T_max 0.8812
_exptl_absorpt_correction_T_min 0.5099
_exptl_absorpt_correction_type multi-scan
_exptl_absorpt_process_details 'SADABS, R. Blessing, 1995'
_exptl_crystal_colour colorless
_exptl_crystal_density_diffrn 1.477
_exptl_crystal_density_method 'not measured'
_exptl_crystal_description needle
_exptl_crystal_F_000 364
_exptl_crystal_size_max 0.30
_exptl_crystal_size_mid 0.05
_exptl_crystal_size_min 0.05
_refine_diff_density_max 0.554
_refine_diff_density_min -0.413
_refine_diff_density_rms 0.074
_refine_ls_extinction_method none
_refine_ls_goodness_of_fit_ref 1.020
_refine_ls_hydrogen_treatment riding
_refine_ls_matrix_type full
_refine_ls_number_parameters 192
_refine_ls_number_reflns 2799
_refine_ls_number_restraints 0
_refine_ls_restrained_S_all 1.020
_refine_ls_R_factor_all 0.0629
_refine_ls_R_factor_gt 0.0404
_refine_ls_shift/su_max 0.000
_refine_ls_shift/su_mean 0.000
_refine_ls_structure_factor_coef Fsqd
_refine_ls_weighting_details 'calc w=1/[\s^2^(Fo^2^)+(0.0441P)^2^+0.3186P] where P=(Fo^2^+2Fc^2^)/3'
_refine_ls_weighting_scheme calc
_refine_ls_wR_factor_gt 0.0839
_refine_ls_wR_factor_ref 0.0921
_reflns_number_gt 2184
_reflns_number_total 2799
_reflns_threshold_expression >2sigma(I)
_cod_data_source_file ol8004968-file005.cif
_cod_data_source_block 05350
_cod_depositor_comments
;
The following automatic conversions were performed:

'_symmetry_cell_setting' value 'Triclinic' changed to 'triclinic'
according to /home/saulius/struct/CIF-dictionaries/cif_core.dic
dictionary named 'cif_core.dic' version 2.4.1 from 2010-06-29.

Automatic conversion script
Id: cif_fix_values 1715 2011-07-08 13:25:40Z adriana 
;
_cod_original_sg_symbol_H-M P-1
_cod_database_code 1504645

loop_
_symmetry_equiv_pos_as_xyz
'x, y, z'
'-x, -y, -z'

loop_
_atom_site_label
_atom_site_type_symbol
_atom_site_fract_x
_atom_site_fract_y
_atom_site_fract_z
_atom_site_U_iso_or_equiv
_atom_site_adp_type
_atom_site_occupancy
_atom_site_symmetry_multiplicity
_atom_site_calc_flag
_atom_site_refinement_flags
Br1 Br 0.57258(6) 0.52090(5) 0.72915(3) 0.03775(16) Uani 1 1 d .
O1 O 0.9196(3) -0.4039(3) 0.09612(17) 0.0315(6) Uani 1 1 d .
O2 O 0.9390(3) 0.0992(3) 0.37235(16) 0.0270(6) Uani 1 1 d .
O3 O 1.2194(3) 0.1994(3) 0.45141(17) 0.0345(6) Uani 1 1 d .
C1 C 0.7614(5) -0.3796(4) 0.0282(3) 0.0320(9) Uani 1 1 d .
H1A H 0.6814 -0.4870 0.0143 0.038 Uiso 1 1 calc R
H1B H 0.8096 -0.3458 -0.0304 0.038 Uiso 1 1 calc R
C2 C 0.6418(5) -0.2440(4) 0.0649(3) 0.0308(9) Uani 1 1 d .
H2A H 0.5935 -0.2788 0.1233 0.037 Uiso 1 1 calc R
H2B H 0.5294 -0.2314 0.0185 0.037 Uiso 1 1 calc R
C3 C 0.7578(5) -0.0735(4) 0.0840(2) 0.0226(8) Uani 1 1 d .
H3 H 0.7526 -0.0038 0.0283 0.027 Uiso 1 1 calc R
C4 C 0.9661(5) -0.0971(4) 0.1276(2) 0.0217(7) Uani 1 1 d .
H4 H 1.0525 -0.0003 0.1121 0.026 Uiso 1 1 calc R
C5 C 1.0535(5) -0.2607(4) 0.1035(3) 0.0270(8) Uani 1 1 d .
H5A H 1.1080 -0.2521 0.0433 0.032 Uiso 1 1 calc R
H5B H 1.1603 -0.2777 0.1521 0.032 Uiso 1 1 calc R
C6 C 0.7264(5) 0.0304(4) 0.1760(2) 0.0219(8) Uani 1 1 d .
C7 C 0.5350(5) 0.0053(5) 0.2161(3) 0.0318(9) Uani 1 1 d .
H7A H 0.4316 0.0413 0.1719 0.048 Uiso 1 1 calc R
H7B H 0.5401 0.0730 0.2755 0.048 Uiso 1 1 calc R
H7C H 0.5105 -0.1147 0.2268 0.048 Uiso 1 1 calc R
C8 C 0.7717(5) 0.2195(4) 0.1675(3) 0.0298(9) Uani 1 1 d .
H8A H 0.6682 0.2647 0.1270 0.045 Uiso 1 1 calc R
H8B H 0.8931 0.2363 0.1406 0.045 Uiso 1 1 calc R
H8C H 0.7827 0.2787 0.2296 0.045 Uiso 1 1 calc R
C9 C 0.9004(5) -0.0576(4) 0.2250(2) 0.0213(7) Uani 1 1 d .
H9 H 0.8530 -0.1651 0.2504 0.026 Uiso 1 1 calc R
C10 C 1.0429(5) 0.0380(4) 0.2969(2) 0.0248(8) Uani 1 1 d .
H10A H 1.1422 -0.0372 0.3209 0.030 Uiso 1 1 calc R
H10B H 1.1070 0.1343 0.2692 0.030 Uiso 1 1 calc R
C11 C 1.0463(5) 0.1842(4) 0.4450(2) 0.0230(8) Uani 1 1 d .
C12 C 0.9274(5) 0.2595(4) 0.5141(2) 0.0227(8) Uani 1 1 d .
C13 C 1.0200(5) 0.3524(4) 0.5923(2) 0.0252(8) Uani 1 1 d .
H13 H 1.1564 0.3641 0.6012 0.030 Uiso 1 1 calc R
C14 C 0.9166(5) 0.4279(4) 0.6571(2) 0.0278(8) Uani 1 1 d .
H14 H 0.9805 0.4899 0.7111 0.033 Uiso 1 1 calc R
C15 C 0.7182(5) 0.4118(4) 0.6423(2) 0.0271(8) Uani 1 1 d .
C16 C 0.6228(5) 0.3203(5) 0.5653(3) 0.0348(9) Uani 1 1 d .
H16 H 0.4864 0.3104 0.5563 0.042 Uiso 1 1 calc R
C17 C 0.7284(5) 0.2428(5) 0.5013(3) 0.0322(9) Uani 1 1 d .
H17 H 0.6642 0.1780 0.4483 0.039 Uiso 1 1 calc R

loop_
_atom_site_aniso_label
_atom_site_aniso_U_11
_atom_site_aniso_U_22
_atom_site_aniso_U_33
_atom_site_aniso_U_23
_atom_site_aniso_U_13
_atom_site_aniso_U_12
Br1 0.0389(3) 0.0398(2) 0.0360(3) -0.00609(17) 0.01054(17) 0.01193(17)
O1 0.0337(15) 0.0250(13) 0.0356(15) 0.0009(11) 0.0017(12) 0.0045(11)
O2 0.0191(13) 0.0374(14) 0.0232(14) -0.0069(11) 0.0015(10) 0.0013(11)
O3 0.0196(14) 0.0499(17) 0.0318(15) -0.0089(12) -0.0007(11) 0.0014(12)
C1 0.036(2) 0.027(2) 0.030(2) -0.0068(16) 0.0009(17) -0.0042(17)
C2 0.026(2) 0.031(2) 0.033(2) -0.0044(17) -0.0023(17) 0.0001(16)
C3 0.0254(19) 0.0219(17) 0.0203(19) 0.0022(14) 0.0006(15) 0.0021(14)
C4 0.0215(18) 0.0224(17) 0.0213(19) 0.0009(14) 0.0052(15) -0.0026(14)
C5 0.025(2) 0.0284(19) 0.027(2) -0.0028(15) 0.0047(16) 0.0023(15)
C6 0.0205(18) 0.0245(18) 0.0198(19) -0.0021(14) 0.0006(15) 0.0015(14)
C7 0.022(2) 0.034(2) 0.038(2) -0.0037(18) 0.0039(17) 0.0034(16)
C8 0.034(2) 0.0279(19) 0.027(2) 0.0010(16) -0.0005(17) 0.0062(16)
C9 0.0203(18) 0.0231(18) 0.0203(19) -0.0001(14) 0.0023(14) 0.0002(14)
C10 0.0176(18) 0.0311(19) 0.026(2) -0.0025(16) 0.0048(15) 0.0042(15)
C11 0.024(2) 0.0226(18) 0.0215(19) 0.0020(15) -0.0032(15) 0.0002(15)
C12 0.025(2) 0.0217(18) 0.0218(19) 0.0009(15) 0.0026(15) 0.0019(14)
C13 0.0199(19) 0.0297(19) 0.025(2) 0.0019(16) -0.0002(15) 0.0002(15)
C14 0.029(2) 0.0288(19) 0.023(2) -0.0047(15) -0.0036(16) -0.0043(16)
C15 0.032(2) 0.0271(19) 0.024(2) 0.0010(15) 0.0038(16) 0.0115(16)
C16 0.024(2) 0.049(2) 0.031(2) -0.0081(18) 0.0026(17) 0.0063(17)
C17 0.026(2) 0.041(2) 0.027(2) -0.0074(17) -0.0024(17) 0.0019(17)

loop_
_atom_type_symbol
_atom_type_description
_atom_type_scat_dispersion_real
_atom_type_scat_dispersion_imag
_atom_type_scat_source
C C 0.0033 0.0016 'International Tables Vol C Tables 4.2.6.8 and 6.1.1.4'
H H 0.0000 0.0000 'International Tables Vol C Tables 4.2.6.8 and 6.1.1.4'
O O 0.0106 0.0060 'International Tables Vol C Tables 4.2.6.8 and 6.1.1.4'
Br Br -0.2901 2.4595 'International Tables Vol C Tables 4.2.6.8 and 6.1.1.4'

loop_
_geom_angle_atom_site_label_1
_geom_angle_atom_site_label_2
_geom_angle_atom_site_label_3
_geom_angle
C1 O1 C5 109.8(3)
C11 O2 C10 115.8(2)
O1 C1 C2 109.8(3)
O1 C1 H1A 109.7
C2 C1 H1A 109.7
O1 C1 H1B 109.7
C2 C1 H1B 109.7
H1A C1 H1B 108.2
C1 C2 C3 111.6(3)
C1 C2 H2A 109.3
C3 C2 H2A 109.3
C1 C2 H2B 109.3
C3 C2 H2B 109.3
H2A C2 H2B 108.0
C2 C3 C4 111.1(3)
C2 C3 C6 116.1(3)
C4 C3 C6 88.3(2)
C2 C3 H3 113.0
C4 C3 H3 113.0
C6 C3 H3 113.0
C5 C4 C9 121.8(3)
C5 C4 C3 118.0(3)
C9 C4 C3 88.3(2)
C5 C4 H4 109.0
C9 C4 H4 109.0
C3 C4 H4 109.0
O1 C5 C4 113.2(3)
O1 C5 H5A 108.9
C4 C5 H5A 108.9
O1 C5 H5B 108.9
C4 C5 H5B 108.9
H5A C5 H5B 107.8
C8 C6 C7 109.1(3)
C8 C6 C3 110.8(3)
C7 C6 C3 119.0(3)
C8 C6 C9 112.5(3)
C7 C6 C9 116.8(3)
C3 C6 C9 87.3(2)
C6 C7 H7A 109.5
C6 C7 H7B 109.5
H7A C7 H7B 109.5
C6 C7 H7C 109.5
H7A C7 H7C 109.5
H7B C7 H7C 109.5
C6 C8 H8A 109.5
C6 C8 H8B 109.5
H8A C8 H8B 109.5
C6 C8 H8C 109.5
H8A C8 H8C 109.5
H8B C8 H8C 109.5
C10 C9 C4 117.1(3)
C10 C9 C6 121.0(3)
C4 C9 C6 88.6(2)
C10 C9 H9 109.5
C4 C9 H9 109.5
C6 C9 H9 109.5
O2 C10 C9 107.6(3)
O2 C10 H10A 110.2
C9 C10 H10A 110.2
O2 C10 H10B 110.2
C9 C10 H10B 110.2
H10A C10 H10B 108.5
O3 C11 O2 123.0(3)
O3 C11 C12 124.6(3)
O2 C11 C12 112.4(3)
C17 C12 C13 119.5(3)
C17 C12 C11 122.0(3)
C13 C12 C11 118.5(3)
C14 C13 C12 120.7(3)
C14 C13 H13 119.6
C12 C13 H13 119.6
C13 C14 C15 118.9(3)
C13 C14 H14 120.6
C15 C14 H14 120.6
C16 C15 C14 121.5(3)
C16 C15 Br1 119.0(3)
C14 C15 Br1 119.5(3)
C15 C16 C17 119.1(3)
C15 C16 H16 120.4
C17 C16 H16 120.4
C16 C17 C12 120.3(3)
C16 C17 H17 119.9
C12 C17 H17 119.9

loop_
_geom_bond_atom_site_label_1
_geom_bond_atom_site_label_2
_geom_bond_distance
Br1 C15 1.903(3)
O1 C1 1.428(4)
O1 C5 1.421(4)
O2 C11 1.343(4)
O2 C10 1.450(4)
O3 C11 1.207(4)
C1 C2 1.510(5)
C1 H1A 0.9900
C1 H1B 0.9900
C2 C3 1.530(5)
C2 H2A 0.9900
C2 H2B 0.9900
C3 C4 1.554(5)
C3 C6 1.564(4)
C3 H3 1.0000
C4 C5 1.506(5)
C4 C9 1.547(4)
C4 H4 1.0000
C5 H5A 0.9900
C5 H5B 0.9900
C6 C8 1.528(5)
C6 C7 1.527(4)
C6 C9 1.564(5)
C7 H7A 0.9800
C7 H7B 0.9800
C7 H7C 0.9800
C8 H8A 0.9800
C8 H8B 0.9800
C8 H8C 0.9800
C9 C10 1.498(5)
C9 H9 1.0000
C10 H10A 0.9900
C10 H10B 0.9900
C11 C12 1.490(5)
C12 C17 1.386(5)
C12 C13 1.387(5)
C13 C14 1.376(5)
C13 H13 0.9500
C14 C15 1.383(5)
C14 H14 0.9500
C15 C16 1.376(5)
C16 C17 1.385(5)
C16 H16 0.9500
C17 H17 0.9500

loop_
_geom_torsion_atom_site_label_1
_geom_torsion_atom_site_label_2
_geom_torsion_atom_site_label_3
_geom_torsion_atom_site_label_4
_geom_torsion
C5 O1 C1 C2 -70.1(3)
O1 C1 C2 C3 61.4(4)
C1 C2 C3 C4 -39.4(4)
C1 C2 C3 C6 -138.3(3)
C2 C3 C4 C5 28.7(4)
C6 C3 C4 C5 146.1(3)
C2 C3 C4 C9 -96.7(3)
C6 C3 C4 C9 20.6(2)
C1 O1 C5 C4 56.9(4)
C9 C4 C5 O1 69.5(4)
C3 C4 C5 O1 -37.3(4)
C2 C3 C6 C8 -154.6(3)
C4 C3 C6 C8 92.6(3)
C2 C3 C6 C7 -26.9(4)
C4 C3 C6 C7 -139.7(3)
C2 C3 C6 C9 92.4(3)
C4 C3 C6 C9 -20.4(2)
C5 C4 C9 C10 92.6(4)
C3 C4 C9 C10 -145.2(3)
C5 C4 C9 C6 -142.8(3)
C3 C4 C9 C6 -20.6(2)
C8 C6 C9 C10 30.2(4)
C7 C6 C9 C10 -97.0(4)
C3 C6 C9 C10 141.6(3)
C8 C6 C9 C4 -90.9(3)
C7 C6 C9 C4 141.8(3)
C3 C6 C9 C4 20.5(2)
C11 O2 C10 C9 178.1(3)
C4 C9 C10 O2 165.3(3)
C6 C9 C10 O2 59.3(4)
C10 O2 C11 O3 -5.2(5)
C10 O2 C11 C12 173.5(3)
O3 C11 C12 C17 177.6(3)
O2 C11 C12 C17 -1.0(5)
O3 C11 C12 C13 -0.7(5)
O2 C11 C12 C13 -179.4(3)
C17 C12 C13 C14 0.1(5)
C11 C12 C13 C14 178.5(3)
C12 C13 C14 C15 -1.0(5)
C13 C14 C15 C16 1.0(5)
C13 C14 C15 Br1 -178.1(3)
C14 C15 C16 C17 -0.1(6)
Br1 C15 C16 C17 179.0(3)
C15 C16 C17 C12 -0.9(6)
C13 C12 C17 C16 0.9(5)
C11 C12 C17 C16 -177.5(3)
